data_7124378
loop_
_publ_author_name
'Ai, Liqing'
'Chen, Yi'
'He, Lijuan'
'Luo, Yongming'
'Li, Shuhong'
'Xu, Caihong'

_publ_section_title
;
 Synthesis of Structured Polysiloxazanes via Piers--Rubinsztajn Reaction
;
_journal_name_full 'Chemical Communications'
_journal_paper_doi 10.1039/C9CC07312D
_journal_year 2019
_chemical_formula_moiety 'C60 H72 N2 O3 Si6'
_chemical_formula_sum 'C60 H72 N2 O3 Si6'
_chemical_formula_weight 1037.73
_space_group_crystal_system triclinic
_space_group_IT_number 2
_space_group_name_Hall '-P 1'
_space_group_name_H-M_alt 'P -1'
_symmetry_space_group_name_Hall '-P 1'
_symmetry_space_group_name_H-M 'P -1'
_atom_sites_solution_hydrogens mixed
_atom_sites_solution_primary dual
_audit_creation_date 2019-02-21
_audit_creation_method
;
Olex2 1.2
(compiled 2018.05.29 svn.r3508 for OlexSys, GUI svn.r5506)
;
_audit_update_record
;
2019-09-17 deposited with the CCDC.    2019-10-24 downloaded from the CCDC.
;
_cell_angle_alpha 97.1130(10)
_cell_angle_beta 100.5090(10)
_cell_angle_gamma 97.9270(10)
_cell_formula_units_Z 2
_cell_length_a 9.76140(10)
_cell_length_b 13.3279(2)
_cell_length_c 22.9045(3)
_cell_measurement_reflns_used 27673
_cell_measurement_temperature 169.99(10)
_cell_measurement_theta_max 75.3410
_cell_measurement_theta_min 3.3720
_cell_volume 2867.71(7)
_computing_cell_refinement 'CrysAlisPro 1.171.40.14e (Rigaku OD, 2018)'
_computing_data_collection 'CrysAlisPro 1.171.40.14e (Rigaku OD, 2018)'
_computing_data_reduction 'CrysAlisPro 1.171.40.14e (Rigaku OD, 2018)'
_computing_molecular_graphics 'Olex2 (Dolomanov et al., 2009)'
_computing_publication_material 'Olex2 (Dolomanov et al., 2009)'
_computing_structure_refinement 'ShelXL (Sheldrick, 2015)'
_computing_structure_solution 'ShelXT (Sheldrick, 2015)'
_diffrn_ambient_environment N~2~
_diffrn_ambient_temperature 169.99(10)
_diffrn_detector 'CCD plate'
_diffrn_detector_type HyPix
_diffrn_measured_fraction_theta_full 0.997
_diffrn_measured_fraction_theta_max 0.964
_diffrn_measurement_details
;
List of Runs (angles in degrees, time in seconds):

  # Type    Start    End  Width  t~exp~   \w     \q     \k     \f   Frames
#--------------------------------------------------------------------------
  1  \w   -120.00 -49.00   0.50    0.10    --  -47.20 -48.00  82.00  142
  2  \w    -59.00  24.00   0.50    0.10    --  -47.20  48.00-129.00  166
  3  \w     56.00 120.00   0.50    0.10    --   47.20  48.00-129.00  128
  4  \w   -167.00 -86.00   0.50    0.20    --  -99.00 -48.00  82.00  162
  5  \w     31.00  77.00   0.50    0.20    --  103.25 -48.00  82.00   92
  6  \w     81.00 107.00   0.50    0.20    --  103.25 -48.00  82.00   52
  7  \w    140.00 167.00   0.50    0.20    --  103.25  48.00-129.00   54
  8  \w    100.00 135.00   0.50    0.20    --  103.25  48.00-129.00   70
  9  \w   -116.00 -81.00   0.50    0.10    --  -47.20-125.00  30.00   70
 10  \w   -116.00 -84.00   0.50    0.10    --  -47.20-125.00   0.00   64
 11  \w   -113.00 -87.00   0.50    0.10    --  -47.20-125.00  90.00   52
 12  \w    -24.00  46.00   0.50    0.10    --   47.20 -48.00  82.00  140
 13  \w     17.00  95.00   0.50    0.10    --   47.20-125.00 -30.00  156
 14  \w   -115.00 -89.00   0.50    0.20    --  -99.00  61.00  60.00   52
 15  \w   -118.00 -73.00   0.50    0.20    --  -99.00-125.00-120.00   90
 16  \w   -116.00 -51.00   0.50    0.20    --  -99.00 125.00 -30.00  130
 17  \w    -94.00 -69.00   0.50    0.20    --  -99.00  48.00-129.00   50
 18  \w   -162.00-121.00   0.50    0.20    --  -99.00-125.00-120.00   82
 19  \w     33.00 126.00   0.50    0.20    --  103.25 -77.00  90.00  186
 20  \w     78.00 104.00   0.50    0.20    --  103.25 -94.00-120.00   52
 21  \w    111.00 137.00   0.50    0.20    --  103.25  45.00 -60.00   52
 22  \w    142.00 168.00   0.50    0.20    --  103.25  45.00 -60.00   52
 23  \w     32.00 108.00   0.50    0.20    --  103.25 -94.00-150.00  152
 24  \w     32.00 117.00   0.50    0.20    --  103.25-125.00  90.00  170
 25  \w    107.00 169.00   0.50    0.20    --  103.25  15.00  30.00  124
 26  \w     34.00  92.00   0.50    0.20    --  103.25-125.00-150.00  116
 27  \w     63.00 104.00   0.50    0.20    --  103.25 -30.00-150.00   82
 28  \w     29.00 117.00   0.50    0.20    --  103.25 -15.00-120.00  176
 29  \w     33.00  59.00   0.50    0.20    --  103.25 -30.00-150.00   52
 30  \w     70.00 109.00   0.50    0.20    --  103.25 -94.00  90.00   78
 31  \w     74.00 116.00   0.50    0.20    --  103.25 -45.00-120.00   84
 32  \w     33.00  58.00   0.50    0.20    --  103.25 -94.00  90.00   50
 33  \w     35.00  63.00   0.50    0.20    --  103.25 -45.00-120.00   56
 34  \w     31.00 107.00   0.50    0.20    --  103.25 -94.00 -90.00  152
;
_diffrn_measurement_device 'four-circle diffractometer'
_diffrn_measurement_device_type 'XtaLAB Synergy R, HyPix'
_diffrn_measurement_method '\w scans'
_diffrn_orient_matrix_type 'CrysAlisPro convention (1999,Acta A55,543-557)'
_diffrn_orient_matrix_UB_11 -0.0051878000
_diffrn_orient_matrix_UB_12 -0.1050992000
_diffrn_orient_matrix_UB_13 -0.0376388000
_diffrn_orient_matrix_UB_21 -0.1424887000
_diffrn_orient_matrix_UB_22 -0.0388754000
_diffrn_orient_matrix_UB_23 0.0160576000
_diffrn_orient_matrix_UB_31 -0.0784312000
_diffrn_orient_matrix_UB_32 0.0372719000
_diffrn_orient_matrix_UB_33 -0.0558322000
_diffrn_radiation_monochromator mirror
_diffrn_radiation_probe x-ray
_diffrn_radiation_type CuK\a
_diffrn_radiation_wavelength 1.54184
_diffrn_reflns_av_R_equivalents 0.0155
_diffrn_reflns_av_unetI/netI 0.0141
_diffrn_reflns_Laue_measured_fraction_full 0.997
_diffrn_reflns_Laue_measured_fraction_max 0.964
_diffrn_reflns_limit_h_max 12
_diffrn_reflns_limit_h_min -12
_diffrn_reflns_limit_k_max 16
_diffrn_reflns_limit_k_min -16
_diffrn_reflns_limit_l_max 25
_diffrn_reflns_limit_l_min -28
_diffrn_reflns_number 34331
_diffrn_reflns_point_group_measured_fraction_full 0.997
_diffrn_reflns_point_group_measured_fraction_max 0.964
_diffrn_reflns_theta_full 67.684
_diffrn_reflns_theta_max 75.355
_diffrn_reflns_theta_min 3.388
_diffrn_source 'Rotating-anode X-ray tube'
_diffrn_source_type 'PhotonJet R (Cu) X-ray Source'
_exptl_absorpt_coefficient_mu 1.710
_exptl_absorpt_correction_T_max 1.00000
_exptl_absorpt_correction_T_min 0.55365
_exptl_absorpt_correction_type multi-scan
_exptl_absorpt_process_details
;
CrysAlisPro 1.171.40.14e (Rigaku Oxford Diffraction, 2018)
Empirical absorption correction using spherical harmonics,
 implemented in SCALE3 ABSPACK scaling algorithm.
;
_exptl_crystal_colour colourless
_exptl_crystal_colour_primary colourless
_exptl_crystal_density_diffrn 1.202
_exptl_crystal_description block
_exptl_crystal_F_000 1108
_exptl_crystal_size_max 0.311
_exptl_crystal_size_mid 0.267
_exptl_crystal_size_min 0.223
_refine_diff_density_max 0.798
_refine_diff_density_min -0.473
_refine_diff_density_rms 0.048
_refine_ls_extinction_method none
_refine_ls_goodness_of_fit_ref 1.052
_refine_ls_hydrogen_treatment mixed
_refine_ls_matrix_type full
_refine_ls_number_parameters 665
_refine_ls_number_reflns 11438
_refine_ls_number_restraints 1
_refine_ls_restrained_S_all 1.052
_refine_ls_R_factor_all 0.0409
_refine_ls_R_factor_gt 0.0384
_refine_ls_shift/su_max 0.001
_refine_ls_shift/su_mean 0.000
_refine_ls_structure_factor_coef Fsqd
_refine_ls_weighting_details 'w=1/[\s^2^(Fo^2^)+(0.0492P)^2^+1.8438P] where P=(Fo^2^+2Fc^2^)/3'
_refine_ls_weighting_scheme calc
_refine_ls_wR_factor_gt 0.1015
_refine_ls_wR_factor_ref 0.1031
_reflns_Friedel_coverage 0.000
_reflns_number_gt 10993
_reflns_number_total 11438
_reflns_threshold_expression 'I > 2\s(I)'
_cod_data_source_file c9cc07312d2.cif
_cod_data_source_block tx360
_cod_database_code 7124378
_shelx_shelxl_version_number 2017/1
_chemical_oxdiff_formula CHNOSi
_shelx_space_group_comment
;
The symmetry employed for this shelxl refinement is uniquely defined
by the following loop, which should always be used as a source of
symmetry information in preference to the above space-group names.
They are only intended as comments.
;
_reflns_odcompleteness_completeness 99.83
_reflns_odcompleteness_iscentric 1
_reflns_odcompleteness_theta 66.97
_olex2_refinement_description
;
1. Fixed Uiso
 At 1.2 times of:
  All C(H) groups, All C(H,H) groups, All C(H,H,H,H) groups
 At 1.5 times of:
  All C(H,H,H) groups
2. Rigid bond restraints
 Si6, C57
 with sigma for 1-2 distances of 0.005 and sigma for 1-3 distances of 0.005
3. Others
 Sof(H59C)=Sof(H59D)=Sof(C60A)=Sof(H60D)=Sof(H60E)=Sof(H60F)=1-FVAR(1)
 Sof(H59A)=Sof(H59B)=Sof(C60)=Sof(H60A)=Sof(H60B)=Sof(H60C)=FVAR(1)
4.a Secondary CH2 refined with riding coordinates:
 C2(H2A,H2B), C4(H4A,H4B), C6(H6A,H6B), C55(H55A,H55B), C57(H57A,H57B),
 C59(H59A,H59B), C59(H59C,H59D)
4.b Aromatic/amide H refined with riding coordinates:
 C8(H8), C9(H9), C10(H10), C11(H11), C12(H12), C14(H14), C15(H15), C16(H16),
 C17(H17), C18(H18), C20(H20), C21(H21), C22(H22), C23(H23), C24(H24), C26(H26),
  C27(H27), C28(H28), C29(H29), C30(H30), C32(H32), C33(H33), C34(H34),
 C35(H35), C36(H36), C38(H38), C39(H39), C40(H40), C41(H41), C42(H42), C44(H44),
  C45(H45), C46(H46), C47(H47), C48(H48), C50(H50), C51(H51), C52(H52),
 C53(H53), C54(H54)
4.c Idealised Me refined as rotating group:
 C1(H1A,H1B,H1C), C3(H3A,H3B,H3C), C5(H5A,H5B,H5C), C56(H56A,H56B,H56C),
 C58(H58A,H58B,H58C), C60(H60A,H60B,H60C), C60A(H60D,H60E,H60F)
;
_olex2_submission_special_instructions 'No special instructions were received'
_oxdiff_exptl_absorpt_empirical_details
;
Empirical correction (ABSPACK) includes:
- Absorption correction using spherical harmonics
- Frame scaling
;
_oxdiff_exptl_absorpt_empirical_full_max 1.400
_oxdiff_exptl_absorpt_empirical_full_min 0.835

loop_
_space_group_symop_operation_xyz
'x, y, z'
'-x, -y, -z'

loop_
_atom_site_label
_atom_site_type_symbol
_atom_site_fract_x
_atom_site_fract_y
_atom_site_fract_z
_atom_site_U_iso_or_equiv
_atom_site_adp_type
_atom_site_occupancy
_atom_site_site_symmetry_order
_atom_site_calc_flag
_atom_site_refinement_flags_posn
_atom_site_refinement_flags_adp
_atom_site_refinement_flags_occupancy
_atom_site_disorder_assembly
_atom_site_disorder_group
Si1 Si 0.71376(5) 0.78160(3) 0.37522(2) 0.02747(10) Uani 1 1 d . . . . .
Si2 Si 0.38516(4) 0.76654(3) 0.37700(2) 0.02288(9) Uani 1 1 d . . . . .
Si3 Si 0.27447(4) 0.62210(3) 0.25275(2) 0.01893(9) Uani 1 1 d . . . . .
Si4 Si 0.26385(4) 0.38984(3) 0.25359(2) 0.01998(9) Uani 1 1 d . . . . .
Si5 Si 0.12335(4) 0.23540(3) 0.13345(2) 0.02228(9) Uani 1 1 d . . . . .
Si6 Si 0.39033(5) 0.26041(3) 0.07385(2) 0.03105(11) Uani 1 1 d . U . . .
O1 O 0.54109(12) 0.76296(9) 0.36321(5) 0.0299(2) Uani 1 1 d . . . . .
O2 O 0.32626(11) 0.51045(8) 0.25329(5) 0.0239(2) Uani 1 1 d . . . . .
O3 O 0.27286(12) 0.22696(9) 0.11362(5) 0.0293(2) Uani 1 1 d . . . . .
N1 N 0.26743(15) 0.67973(11) 0.32288(6) 0.0265(3) Uani 1 1 d . . . . .
N2 N 0.14115(15) 0.33742(10) 0.18961(6) 0.0243(3) Uani 1 1 d . . . . .
C1 C 0.7588(3) 0.98771(18) 0.35105(12) 0.0581(6) Uani 1 1 d . . . . .
H1A H 0.800394 1.032959 0.327222 0.087 Uiso 1 1 calc GR . . . .
H1B H 0.805140 1.007234 0.392448 0.087 Uiso 1 1 calc GR . . . .
H1C H 0.660194 0.992014 0.347009 0.087 Uiso 1 1 calc GR . . . .
C2 C 0.7754(2) 0.87857(16) 0.32968(9) 0.0412(4) Uani 1 1 d . . . . .
H2A H 0.874427 0.877119 0.329519 0.049 Uiso 1 1 calc R . . . .
H2B H 0.723623 0.858694 0.288542 0.049 Uiso 1 1 calc R . . . .
C3 C 0.9456(2) 0.8481(2) 0.47483(12) 0.0623(7) Uani 1 1 d . . . . .
H3A H 0.982324 0.899234 0.453136 0.093 Uiso 1 1 calc GR . . . .
H3B H 0.982119 0.786106 0.465451 0.093 Uiso 1 1 calc GR . . . .
H3C H 0.973425 0.872289 0.517194 0.093 Uiso 1 1 calc GR . . . .
C4 C 0.7847(2) 0.82692(16) 0.45688(8) 0.0401(4) Uani 1 1 d . . . . .
H4A H 0.748947 0.889251 0.468393 0.048 Uiso 1 1 calc R . . . .
H4B H 0.748944 0.775647 0.479360 0.048 Uiso 1 1 calc R . . . .
C5 C 0.7497(4) 0.5735(2) 0.38311(15) 0.0826(9) Uani 1 1 d . . . . .
H5A H 0.793292 0.518159 0.368032 0.124 Uiso 1 1 calc GR . . . .
H5B H 0.650007 0.550624 0.378154 0.124 Uiso 1 1 calc GR . . . .
H5C H 0.790038 0.595593 0.424968 0.124 Uiso 1 1 calc GR . . . .
C6 C 0.7737(3) 0.65936(18) 0.34969(11) 0.0554(6) Uani 1 1 d . . . . .
H6A H 0.727149 0.636276 0.308057 0.067 Uiso 1 1 calc R . . . .
H6B H 0.874196 0.674628 0.350659 0.067 Uiso 1 1 calc R . . . .
C7 C 0.33568(17) 0.89686(12) 0.37682(7) 0.0259(3) Uani 1 1 d . . . . .
C8 C 0.21213(18) 0.91454(14) 0.34097(8) 0.0338(4) Uani 1 1 d . . . . .
H8 H 0.154309 0.860255 0.314429 0.041 Uiso 1 1 calc R . . . .
C9 C 0.1735(2) 1.01114(15) 0.34399(9) 0.0413(4) Uani 1 1 d . . . . .
H9 H 0.090668 1.021004 0.319650 0.050 Uiso 1 1 calc R . . . .
C10 C 0.2582(2) 1.09273(14) 0.38321(9) 0.0400(4) Uani 1 1 d . . . . .
H10 H 0.232487 1.157506 0.385425 0.048 Uiso 1 1 calc R . . . .
C11 C 0.3814(2) 1.07751(14) 0.41909(8) 0.0381(4) Uani 1 1 d . . . . .
H11 H 0.438721 1.132199 0.445480 0.046 Uiso 1 1 calc R . . . .
C12 C 0.41939(18) 0.98124(13) 0.41584(8) 0.0320(3) Uani 1 1 d . . . . .
H12 H 0.502702 0.972197 0.440182 0.038 Uiso 1 1 calc R . . . .
C13 C 0.37925(16) 0.73044(12) 0.45309(7) 0.0265(3) Uani 1 1 d . . . . .
C14 C 0.29371(19) 0.77320(16) 0.48869(8) 0.0375(4) Uani 1 1 d . . . . .
H14 H 0.238284 0.819634 0.474106 0.045 Uiso 1 1 calc R . . . .
C15 C 0.2897(2) 0.74778(17) 0.54545(9) 0.0458(5) Uani 1 1 d . . . . .
H15 H 0.232201 0.777225 0.568462 0.055 Uiso 1 1 calc R . . . .
C16 C 0.3711(2) 0.67892(15) 0.56769(8) 0.0449(5) Uani 1 1 d . . . . .
H16 H 0.368070 0.661608 0.605595 0.054 Uiso 1 1 calc R . . . .
C17 C 0.4570(2) 0.63571(15) 0.53357(8) 0.0441(5) Uani 1 1 d . . . . .
H17 H 0.512387 0.589609 0.548597 0.053 Uiso 1 1 calc R . . . .
C18 C 0.4606(2) 0.66113(13) 0.47671(8) 0.0344(4) Uani 1 1 d . . . . .
H18 H 0.518402 0.631323 0.453988 0.041 Uiso 1 1 calc R . . . .
C19 C 0.39662(15) 0.70640(11) 0.21884(6) 0.0218(3) Uani 1 1 d . . . . .
C20 C 0.37815(18) 0.80823(12) 0.21733(7) 0.0282(3) Uani 1 1 d . . . . .
H20 H 0.311744 0.833984 0.236765 0.034 Uiso 1 1 calc R . . . .
C21 C 0.45646(19) 0.87176(13) 0.18755(8) 0.0329(4) Uani 1 1 d . . . . .
H21 H 0.442107 0.939216 0.187042 0.039 Uiso 1 1 calc R . . . .
C22 C 0.55595(18) 0.83476(13) 0.15860(8) 0.0333(4) Uani 1 1 d . . . . .
H22 H 0.607400 0.876757 0.137919 0.040 Uiso 1 1 calc R . . . .
C23 C 0.57844(19) 0.73524(15) 0.16057(8) 0.0362(4) Uani 1 1 d . . . . .
H23 H 0.646945 0.710699 0.142000 0.043 Uiso 1 1 calc R . . . .
C24 C 0.49919(18) 0.67126(13) 0.19021(7) 0.0294(3) Uani 1 1 d . . . . .
H24 H 0.514903 0.604124 0.190921 0.035 Uiso 1 1 calc R . . . .
C25 C 0.09217(16) 0.60087(11) 0.20497(7) 0.0235(3) Uani 1 1 d . . . . .
C26 C -0.02474(17) 0.55030(14) 0.22313(8) 0.0328(4) Uani 1 1 d . . . . .
H26 H -0.012823 0.528937 0.260616 0.039 Uiso 1 1 calc R . . . .
C27 C -0.15817(19) 0.53141(16) 0.18624(10) 0.0424(4) Uani 1 1 d . . . . .
H27 H -0.234282 0.496760 0.198828 0.051 Uiso 1 1 calc R . . . .
C28 C -0.17780(19) 0.56414(15) 0.13081(9) 0.0414(4) Uani 1 1 d . . . . .
H28 H -0.267191 0.551649 0.106155 0.050 Uiso 1 1 calc R . . . .
C29 C -0.0653(2) 0.61512(14) 0.11209(9) 0.0395(4) Uani 1 1 d . . . . .
H29 H -0.078720 0.637729 0.074960 0.047 Uiso 1 1 calc R . . . .
C30 C 0.06866(18) 0.63286(13) 0.14878(7) 0.0307(3) Uani 1 1 d . . . . .
H30 H 0.144251 0.666810 0.135534 0.037 Uiso 1 1 calc R . . . .
C31 C 0.17920(16) 0.38310(11) 0.32045(7) 0.0237(3) Uani 1 1 d . . . . .
C32 C 0.0672(2) 0.30626(16) 0.32054(8) 0.0408(4) Uani 1 1 d . . . . .
H32 H 0.031484 0.258288 0.286133 0.049 Uiso 1 1 calc R . . . .
C33 C 0.0076(2) 0.2996(2) 0.37081(9) 0.0546(6) Uani 1 1 d . . . . .
H33 H -0.066193 0.246779 0.369918 0.066 Uiso 1 1 calc R . . . .
C34 C 0.0571(2) 0.37070(17) 0.42204(8) 0.0450(5) Uani 1 1 d . . . . .
H34 H 0.015518 0.367181 0.455332 0.054 Uiso 1 1 calc R . . . .
C35 C 0.1683(3) 0.44672(16) 0.42346(8) 0.0485(5) Uani 1 1 d . . . . .
H35 H 0.202979 0.494651 0.457962 0.058 Uiso 1 1 calc R . . . .
C36 C 0.2291(2) 0.45218(14) 0.37339(8) 0.0394(4) Uani 1 1 d . . . . .
H36 H 0.305445 0.503491 0.375274 0.047 Uiso 1 1 calc R . . . .
C37 C 0.41713(16) 0.31995(12) 0.26037(6) 0.0240(3) Uani 1 1 d . . . . .
C38 C 0.55319(18) 0.36862(13) 0.26068(7) 0.0310(3) Uani 1 1 d . . . . .
H38 H 0.568048 0.437538 0.256424 0.037 Uiso 1 1 calc R . . . .
C39 C 0.6671(2) 0.31590(16) 0.26724(9) 0.0415(4) Uani 1 1 d . . . . .
H39 H 0.757169 0.349557 0.267310 0.050 Uiso 1 1 calc R . . . .
C40 C 0.6466(2) 0.21388(16) 0.27364(8) 0.0421(4) Uani 1 1 d . . . . .
H40 H 0.722568 0.178405 0.277454 0.051 Uiso 1 1 calc R . . . .
C41 C 0.5133(2) 0.16422(14) 0.27439(9) 0.0411(4) Uani 1 1 d . . . . .
H41 H 0.499774 0.095539 0.279244 0.049 Uiso 1 1 calc R . . . .
C42 C 0.39931(19) 0.21666(13) 0.26792(8) 0.0338(4) Uani 1 1 d . . . . .
H42 H 0.309894 0.182685 0.268605 0.041 Uiso 1 1 calc R . . . .
C43 C 0.06299(17) 0.10968(12) 0.15679(7) 0.0268(3) Uani 1 1 d . . . . .
C44 C 0.12720(19) 0.02397(13) 0.14604(9) 0.0365(4) Uani 1 1 d . . . . .
H44 H 0.206461 0.029756 0.128723 0.044 Uiso 1 1 calc R . . . .
C45 C 0.0749(2) -0.07012(15) 0.16075(10) 0.0464(5) Uani 1 1 d . . . . .
H45 H 0.118901 -0.126495 0.152871 0.056 Uiso 1 1 calc R . . . .
C46 C -0.0412(2) -0.08014(15) 0.18681(9) 0.0443(5) Uani 1 1 d . . . . .
H46 H -0.075641 -0.143062 0.196722 0.053 Uiso 1 1 calc R . . . .
C47 C -0.1067(2) 0.00353(15) 0.19827(8) 0.0405(4) Uani 1 1 d . . . . .
H47 H -0.184785 -0.002820 0.216327 0.049 Uiso 1 1 calc R . . . .
C48 C -0.05603(19) 0.09721(13) 0.18285(8) 0.0332(4) Uani 1 1 d . . . . .
H48 H -0.102124 0.152708 0.189995 0.040 Uiso 1 1 calc R . . . .
C49 C -0.01647(17) 0.25469(12) 0.06978(7) 0.0261(3) Uani 1 1 d . . . . .
C50 C -0.1002(2) 0.17024(14) 0.03104(8) 0.0367(4) Uani 1 1 d . . . . .
H50 H -0.086073 0.104535 0.037427 0.044 Uiso 1 1 calc R . . . .
C51 C -0.2035(2) 0.18208(16) -0.01663(8) 0.0419(4) Uani 1 1 d . . . . .
H51 H -0.257223 0.124650 -0.041916 0.050 Uiso 1 1 calc R . . . .
C52 C -0.2269(2) 0.27827(16) -0.02665(8) 0.0402(4) Uani 1 1 d . . . . .
H52 H -0.296533 0.286265 -0.058540 0.048 Uiso 1 1 calc R . . . .
C53 C -0.1462(2) 0.36318(16) 0.01100(9) 0.0452(5) Uani 1 1 d . . . . .
H53 H -0.161382 0.428585 0.004390 0.054 Uiso 1 1 calc R . . . .
C54 C -0.0424(2) 0.35116(13) 0.05865(8) 0.0363(4) Uani 1 1 d . . . . .
H54 H 0.010906 0.408993 0.083686 0.044 Uiso 1 1 calc R . . . .
C55 C 0.3098(3) 0.21371(17) -0.00672(8) 0.0519(5) Uani 1 1 d . . . . .
H55A H 0.239181 0.255357 -0.019474 0.062 Uiso 1 1 calc R . . . .
H55B H 0.382661 0.224632 -0.030017 0.062 Uiso 1 1 calc R . . . .
C56 C 0.2411(3) 0.10206(17) -0.02187(9) 0.0522(5) Uani 1 1 d . . . . .
H56A H 0.195958 0.087132 -0.063587 0.078 Uiso 1 1 calc GR . . . .
H56B H 0.171924 0.088983 0.002343 0.078 Uiso 1 1 calc GR . . . .
H56C H 0.311774 0.059346 -0.013974 0.078 Uiso 1 1 calc GR . . . .
C57 C 0.5534(2) 0.20771(18) 0.10117(10) 0.0495(5) Uani 1 1 d . U . . .
H57A H 0.622416 0.228513 0.077597 0.059 Uiso 1 1 calc R . . . .
H57B H 0.591417 0.239826 0.142399 0.059 Uiso 1 1 calc R . . . .
C58 C 0.5401(3) 0.0943(2) 0.09934(15) 0.0720(8) Uani 1 1 d . . . . .
H58A H 0.508830 0.060926 0.058490 0.108 Uiso 1 1 calc GR . . . .
H58B H 0.472656 0.071900 0.122674 0.108 Uiso 1 1 calc GR . . . .
H58C H 0.630165 0.077217 0.115662 0.108 Uiso 1 1 calc GR . . . .
C59 C 0.4437(4) 0.40255(18) 0.08663(11) 0.0706(8) Uani 1 1 d . . . . .
H59A H 0.480117 0.423891 0.129355 0.085 Uiso 0.715(6) 1 calc R . P A 1
H59B H 0.521697 0.418141 0.066577 0.085 Uiso 0.715(6) 1 calc R . P A 1
H59C H 0.378699 0.431304 0.108673 0.085 Uiso 0.285(6) 1 calc R . P A 2
H59D H 0.536176 0.418111 0.113024 0.085 Uiso 0.285(6) 1 calc R . P A 2
C60 C 0.3429(5) 0.4640(2) 0.06830(19) 0.0699(14) Uani 0.715(6) 1 d . . P A 1
H60A H 0.295692 0.438583 0.027504 0.105 Uiso 0.715(6) 1 calc GR . P A 1
H60B H 0.389009 0.533313 0.071034 0.105 Uiso 0.715(6) 1 calc GR . P A 1
H60C H 0.275052 0.461962 0.093834 0.105 Uiso 0.715(6) 1 calc GR . P A 1
C60A C 0.4513(9) 0.4588(6) 0.0355(4) 0.053(3) Uani 0.285(6) 1 d . . P A 2
H60D H 0.536296 0.450545 0.021287 0.079 Uiso 0.285(6) 1 calc GR . P A 2
H60E H 0.451628 0.530247 0.048211 0.079 Uiso 0.285(6) 1 calc GR . P A 2
H60F H 0.370912 0.432246 0.003759 0.079 Uiso 0.285(6) 1 calc GR . P A 2
H2 H 0.077(2) 0.3631(17) 0.1870(10) 0.037(6) Uiso 1 1 d . . . . .
H1 H 0.204(3) 0.665(2) 0.3328(12) 0.054(8) Uiso 1 1 d . . . . .

loop_
_atom_site_aniso_label
_atom_site_aniso_U_11
_atom_site_aniso_U_22
_atom_site_aniso_U_33
_atom_site_aniso_U_23
_atom_site_aniso_U_13
_atom_site_aniso_U_12
Si1 0.0258(2) 0.0306(2) 0.0264(2) 0.00338(17) 0.00501(17) 0.00750(17)
Si2 0.0243(2) 0.0250(2) 0.01710(19) 0.00121(15) 0.00312(15) -0.00060(15)
Si3 0.02095(19) 0.01782(18) 0.01693(18) 0.00303(14) 0.00245(14) 0.00103(14)
Si4 0.02283(19) 0.01803(18) 0.01832(18) 0.00329(14) 0.00222(14) 0.00289(14)
Si5 0.0251(2) 0.01994(19) 0.02034(19) 0.00075(15) 0.00259(15) 0.00339(15)
Si6 0.0411(3) 0.0285(2) 0.0237(2) 0.00454(17) 0.00976(18) 0.00136(18)
O1 0.0277(6) 0.0370(6) 0.0247(5) 0.0056(5) 0.0060(4) 0.0022(5)
O2 0.0253(5) 0.0195(5) 0.0257(5) 0.0051(4) 0.0021(4) 0.0020(4)
O3 0.0306(6) 0.0306(6) 0.0278(6) 0.0032(4) 0.0080(5) 0.0065(5)
N1 0.0257(7) 0.0296(7) 0.0217(6) -0.0003(5) 0.0075(5) -0.0043(5)
N2 0.0240(6) 0.0238(6) 0.0237(6) 0.0006(5) 0.0010(5) 0.0067(5)
C1 0.0692(15) 0.0490(12) 0.0668(15) 0.0277(11) 0.0258(12) 0.0136(11)
C2 0.0350(9) 0.0510(11) 0.0382(10) 0.0096(8) 0.0129(8) -0.0007(8)
C3 0.0412(12) 0.0726(16) 0.0606(14) 0.0150(12) -0.0159(10) -0.0030(11)
C4 0.0374(10) 0.0479(11) 0.0316(9) 0.0050(8) -0.0007(7) 0.0066(8)
C5 0.124(3) 0.0503(15) 0.081(2) 0.0096(14) 0.0258(19) 0.0335(16)
C6 0.0676(15) 0.0515(13) 0.0512(12) 0.0013(10) 0.0111(11) 0.0306(11)
C7 0.0275(8) 0.0289(8) 0.0197(7) 0.0018(6) 0.0050(6) 0.0010(6)
C8 0.0324(9) 0.0350(9) 0.0292(8) -0.0016(7) -0.0002(7) 0.0039(7)
C9 0.0407(10) 0.0432(10) 0.0386(10) 0.0048(8) -0.0002(8) 0.0139(8)
C10 0.0510(11) 0.0307(9) 0.0406(10) 0.0051(7) 0.0117(8) 0.0114(8)
C11 0.0425(10) 0.0297(9) 0.0377(9) -0.0034(7) 0.0073(8) -0.0008(7)
C12 0.0306(8) 0.0322(8) 0.0289(8) -0.0012(7) 0.0014(7) 0.0012(7)
C13 0.0267(8) 0.0286(8) 0.0198(7) 0.0006(6) 0.0023(6) -0.0043(6)
C14 0.0308(9) 0.0535(11) 0.0305(9) 0.0097(8) 0.0102(7) 0.0064(8)
C15 0.0470(11) 0.0602(13) 0.0330(10) 0.0072(9) 0.0208(8) 0.0017(9)
C16 0.0638(13) 0.0446(11) 0.0233(8) 0.0080(7) 0.0121(8) -0.0086(9)
C17 0.0680(13) 0.0334(9) 0.0303(9) 0.0112(7) 0.0067(9) 0.0054(9)
C18 0.0498(10) 0.0270(8) 0.0267(8) 0.0034(6) 0.0112(7) 0.0033(7)
C19 0.0229(7) 0.0223(7) 0.0187(7) 0.0034(5) 0.0016(5) 0.0014(5)
C20 0.0331(8) 0.0250(8) 0.0296(8) 0.0069(6) 0.0115(7) 0.0067(6)
C21 0.0434(10) 0.0226(8) 0.0324(9) 0.0080(6) 0.0080(7) 0.0012(7)
C22 0.0341(9) 0.0352(9) 0.0293(8) 0.0092(7) 0.0086(7) -0.0061(7)
C23 0.0348(9) 0.0430(10) 0.0360(9) 0.0084(8) 0.0178(7) 0.0076(7)
C24 0.0333(8) 0.0275(8) 0.0296(8) 0.0056(6) 0.0102(7) 0.0067(6)
C25 0.0248(7) 0.0211(7) 0.0233(7) 0.0011(5) 0.0023(6) 0.0047(6)
C26 0.0262(8) 0.0390(9) 0.0336(9) 0.0077(7) 0.0063(7) 0.0046(7)
C27 0.0234(8) 0.0486(11) 0.0530(12) 0.0039(9) 0.0071(8) 0.0023(7)
C28 0.0265(9) 0.0417(10) 0.0481(11) -0.0021(8) -0.0093(8) 0.0087(7)
C29 0.0406(10) 0.0386(10) 0.0342(9) 0.0068(7) -0.0087(8) 0.0101(8)
C30 0.0318(8) 0.0295(8) 0.0279(8) 0.0068(6) -0.0011(6) 0.0025(6)
C31 0.0261(7) 0.0237(7) 0.0212(7) 0.0054(6) 0.0028(6) 0.0049(6)
C32 0.0368(10) 0.0501(11) 0.0287(9) -0.0040(8) 0.0096(7) -0.0113(8)
C33 0.0424(11) 0.0768(16) 0.0363(10) -0.0010(10) 0.0157(9) -0.0206(10)
C34 0.0464(11) 0.0628(13) 0.0270(9) 0.0067(8) 0.0149(8) 0.0035(9)
C35 0.0725(14) 0.0460(11) 0.0220(8) -0.0003(8) 0.0114(9) -0.0052(10)
C36 0.0560(11) 0.0332(9) 0.0232(8) 0.0037(7) 0.0067(8) -0.0109(8)
C37 0.0294(8) 0.0249(7) 0.0178(7) 0.0038(5) 0.0020(6) 0.0076(6)
C38 0.0307(8) 0.0352(9) 0.0309(8) 0.0114(7) 0.0089(7) 0.0095(7)
C39 0.0333(9) 0.0560(12) 0.0425(10) 0.0176(9) 0.0121(8) 0.0174(8)
C40 0.0454(11) 0.0527(11) 0.0344(9) 0.0080(8) 0.0061(8) 0.0305(9)
C41 0.0543(12) 0.0297(9) 0.0377(10) 0.0038(7) -0.0031(8) 0.0189(8)
C42 0.0379(9) 0.0258(8) 0.0348(9) 0.0060(7) -0.0016(7) 0.0059(7)
C43 0.0291(8) 0.0237(7) 0.0241(7) 0.0022(6) 0.0000(6) 0.0015(6)
C44 0.0336(9) 0.0272(8) 0.0491(11) 0.0091(7) 0.0064(8) 0.0062(7)
C45 0.0456(11) 0.0284(9) 0.0621(13) 0.0135(9) -0.0022(9) 0.0074(8)
C46 0.0508(11) 0.0324(9) 0.0417(10) 0.0153(8) -0.0052(9) -0.0097(8)
C47 0.0438(10) 0.0420(10) 0.0297(9) 0.0040(7) 0.0066(8) -0.0116(8)
C48 0.0359(9) 0.0312(8) 0.0287(8) -0.0011(7) 0.0055(7) -0.0012(7)
C49 0.0278(8) 0.0278(8) 0.0211(7) 0.0005(6) 0.0031(6) 0.0043(6)
C50 0.0424(10) 0.0299(8) 0.0317(9) -0.0012(7) -0.0022(7) 0.0033(7)
C51 0.0427(10) 0.0452(11) 0.0278(9) -0.0041(8) -0.0055(8) -0.0017(8)
C52 0.0374(10) 0.0563(12) 0.0244(8) 0.0077(8) -0.0018(7) 0.0080(8)
C53 0.0537(12) 0.0392(10) 0.0392(10) 0.0106(8) -0.0058(9) 0.0119(9)
C54 0.0423(10) 0.0285(8) 0.0320(9) 0.0018(7) -0.0047(7) 0.0039(7)
C55 0.0834(16) 0.0461(11) 0.0242(9) 0.0072(8) 0.0078(9) 0.0062(11)
C56 0.0632(14) 0.0500(12) 0.0343(10) -0.0106(9) -0.0004(9) 0.0070(10)
C57 0.0352(10) 0.0672(14) 0.0456(11) 0.0006(10) 0.0150(9) 0.0046(9)
C58 0.0551(15) 0.0683(17) 0.093(2) 0.0240(15) -0.0009(14) 0.0234(13)
C59 0.112(2) 0.0406(12) 0.0479(13) 0.0069(10) 0.0088(14) -0.0175(13)
C60 0.081(3) 0.0354(16) 0.078(3) 0.0072(16) -0.021(2) 0.0064(16)
C60A 0.060(5) 0.042(4) 0.049(4) 0.022(3) -0.003(4) -0.012(3)

loop_
_atom_type_symbol
_atom_type_description
_atom_type_scat_dispersion_real
_atom_type_scat_dispersion_imag
_atom_type_scat_source
C C 0.0181 0.0091 'International Tables Vol C Tables 4.2.6.8 and 6.1.1.4'
H H 0.0000 0.0000 'International Tables Vol C Tables 4.2.6.8 and 6.1.1.4'
N N 0.0311 0.0180 'International Tables Vol C Tables 4.2.6.8 and 6.1.1.4'
O O 0.0492 0.0322 'International Tables Vol C Tables 4.2.6.8 and 6.1.1.4'
Si Si 0.2541 0.3302 'International Tables Vol C Tables 4.2.6.8 and 6.1.1.4'

loop_
_geom_angle_atom_site_label_1
_geom_angle_atom_site_label_2
_geom_angle_atom_site_label_3
_geom_angle
O1 Si1 C2 109.28(8)
O1 Si1 C4 108.74(8)
O1 Si1 C6 109.15(10)
C2 Si1 C4 110.61(9)
C2 Si1 C6 107.64(10)
C4 Si1 C6 111.40(10)
O1 Si2 N1 107.64(7)
O1 Si2 C7 112.28(7)
O1 Si2 C13 109.51(7)
N1 Si2 C7 109.96(7)
N1 Si2 C13 109.88(7)
C7 Si2 C13 107.57(7)
O2 Si3 N1 112.66(6)
O2 Si3 C19 108.91(6)
O2 Si3 C25 107.71(6)
N1 Si3 C19 110.02(7)
N1 Si3 C25 108.15(7)
C19 Si3 C25 109.32(7)
O2 Si4 N2 112.25(6)
O2 Si4 C31 107.89(6)
O2 Si4 C37 106.90(6)
N2 Si4 C31 109.17(7)
N2 Si4 C37 110.14(7)
C37 Si4 C31 110.45(7)
O3 Si5 N2 110.79(7)
O3 Si5 C43 106.55(7)
O3 Si5 C49 112.49(7)
N2 Si5 C43 112.75(7)
N2 Si5 C49 107.00(7)
C43 Si5 C49 107.29(7)
O3 Si6 C55 107.88(9)
O3 Si6 C57 108.62(8)
O3 Si6 C59 110.43(11)
C55 Si6 C57 113.73(11)
C55 Si6 C59 110.34(10)
C57 Si6 C59 105.84(13)
Si2 O1 Si1 158.40(8)
Si3 O2 Si4 140.64(7)
Si5 O3 Si6 150.74(8)
Si3 N1 Si2 133.44(9)
Si4 N2 Si5 135.85(9)
C1 C2 Si1 115.24(14)
C3 C4 Si1 114.63(16)
C5 C6 Si1 117.91(19)
C8 C7 Si2 122.59(12)
C8 C7 C12 116.96(15)
C12 C7 Si2 120.36(12)
C9 C8 C7 121.60(16)
C10 C9 C8 119.97(17)
C11 C10 C9 119.67(17)
C12 C11 C10 120.12(17)
C11 C12 C7 121.68(16)
C14 C13 Si2 120.90(13)
C18 C13 Si2 121.66(12)
C18 C13 C14 117.43(15)
C15 C14 C13 121.34(18)
C16 C15 C14 120.05(18)
C15 C16 C17 119.87(17)
C16 C17 C18 120.00(19)
C17 C18 C13 121.32(17)
C20 C19 Si3 118.91(11)
C24 C19 Si3 123.37(12)
C24 C19 C20 117.50(14)
C21 C20 C19 121.55(15)
C22 C21 C20 119.95(15)
C23 C22 C21 119.62(15)
C22 C23 C24 120.41(16)
C23 C24 C19 120.95(15)
C26 C25 Si3 121.87(12)
C30 C25 Si3 120.83(12)
C30 C25 C26 117.28(15)
C27 C26 C25 121.26(17)
C28 C27 C26 119.98(18)
C29 C28 C27 120.06(16)
C28 C29 C30 119.90(17)
C29 C30 C25 121.51(16)
C32 C31 Si4 121.64(12)
C32 C31 C36 116.70(15)
C36 C31 Si4 121.61(12)
C33 C32 C31 121.52(17)
C34 C33 C32 120.36(19)
C35 C34 C33 119.39(17)
C34 C35 C36 120.05(18)
C35 C36 C31 121.95(17)
C38 C37 Si4 121.86(12)
C38 C37 C42 117.78(15)
C42 C37 Si4 120.30(13)
C39 C38 C37 121.13(17)
C40 C39 C38 120.02(18)
C39 C40 C41 120.04(17)
C40 C41 C42 120.09(17)
C41 C42 C37 120.92(17)
C44 C43 Si5 122.51(13)
C44 C43 C48 117.32(15)
C48 C43 Si5 120.06(12)
C45 C44 C43 121.23(18)
C46 C45 C44 120.34(19)
C45 C46 C47 119.76(17)
C46 C47 C48 120.05(18)
C47 C48 C43 121.29(17)
C50 C49 Si5 120.30(13)
C54 C49 Si5 122.72(12)
C54 C49 C50 116.98(15)
C51 C50 C49 121.62(17)
C52 C51 C50 120.21(17)
C51 C52 C53 119.49(17)
C52 C53 C54 120.21(18)
C53 C54 C49 121.49(17)
C56 C55 Si6 115.93(14)
C58 C57 Si6 117.57(16)
C60 C59 Si6 119.1(2)
C60A C59 Si6 120.5(4)

loop_
_geom_bond_atom_site_label_1
_geom_bond_atom_site_label_2
_geom_bond_distance
Si1 O1 1.6361(12)
Si1 C2 1.8625(19)
Si1 C4 1.8641(19)
Si1 C6 1.868(2)
Si2 O1 1.6158(12)
Si2 N1 1.7188(14)
Si2 C7 1.8663(17)
Si2 C13 1.8731(16)
Si3 O2 1.6370(11)
Si3 N1 1.7101(14)
Si3 C19 1.8633(15)
Si3 C25 1.8758(15)
Si4 O2 1.6398(10)
Si4 N2 1.7164(13)
Si4 C31 1.8738(16)
Si4 C37 1.8617(16)
Si5 O3 1.6197(12)
Si5 N2 1.7186(13)
Si5 C43 1.8721(16)
Si5 C49 1.8759(16)
Si6 O3 1.6383(12)
Si6 C55 1.861(2)
Si6 C57 1.863(2)
Si6 C59 1.866(2)
C1 C2 1.517(3)
C3 C4 1.526(3)
C5 C6 1.469(4)
C7 C8 1.396(2)
C7 C12 1.401(2)
C8 C9 1.388(3)
C9 C10 1.383(3)
C10 C11 1.382(3)
C11 C12 1.381(3)
C13 C14 1.397(2)
C13 C18 1.395(2)
C14 C15 1.389(3)
C15 C16 1.379(3)
C16 C17 1.381(3)
C17 C18 1.391(2)
C19 C20 1.397(2)
C19 C24 1.395(2)
C20 C21 1.386(2)
C21 C22 1.383(3)
C22 C23 1.379(3)
C23 C24 1.393(2)
C25 C26 1.400(2)
C25 C30 1.395(2)
C26 C27 1.389(2)
C27 C28 1.382(3)
C28 C29 1.374(3)
C29 C30 1.392(2)
C31 C32 1.392(2)
C31 C36 1.393(2)
C32 C33 1.389(3)
C33 C34 1.379(3)
C34 C35 1.372(3)
C35 C36 1.389(3)
C37 C38 1.394(2)
C37 C42 1.400(2)
C38 C39 1.390(2)
C39 C40 1.377(3)
C40 C41 1.380(3)
C41 C42 1.389(3)
C43 C44 1.394(2)
C43 C48 1.399(2)
C44 C45 1.392(3)
C45 C46 1.373(3)
C46 C47 1.381(3)
C47 C48 1.390(3)
C49 C50 1.399(2)
C49 C54 1.389(2)
C50 C51 1.386(3)
C51 C52 1.372(3)
C52 C53 1.382(3)
C53 C54 1.388(3)
C55 C56 1.515(3)
C57 C58 1.494(4)
C59 C60 1.404(5)
C59 C60A 1.474(7)
